data_4318188
loop_
_publ_author_name
'P. Norby'
'R. Dinnebier'
'A. N. Fitch'

_publ_section_title
;
 Decomposition of Silver Carbonate; the Crystal Structure of Two
 High-Temperature Modifications of Ag2CO3
;
_journal_name_full 'Inorganic Chemistry'
_journal_page_first 3628
_journal_page_last 3637
_journal_paper_doi 10.1021/ic0111177
_journal_volume 41
_journal_year 2002
_chemical_formula_sum 'Ag2 O'
_space_group_IT_number 224
_symmetry_cell_setting cubic
_symmetry_space_group_name_Hall '-P 4bc 2bc 3'
_symmetry_space_group_name_H-M 'P n -3 m :2'
_audit_creation_date 'Oct 23 13:49:42'
_audit_creation_method 'from EXP file using GSAS2CIF'
_audit_update_record ' Oct 23 13:49:42 2001  Initial CIF as created by GSAS2CIF'
_cell_angle_alpha 90.0
_cell_angle_beta 90.0
_cell_angle_gamma 90.0
_cell_formula_units_Z 2
_cell_length_a 4.73061(6)
_cell_length_b 4.73061
_cell_length_c 4.73061
_cell_volume 105.8648(13)
_computing_structure_refinement GSAS
_pd_block_id 'Oct 23 13:49:42 |PHASE_1||'
_pd_phase_name Ag2O
_refine_ls_goodness_of_fit_all 2.16
_refine_ls_number_parameters 9
_refine_ls_number_restraints 0
_refine_ls_shift/esd_max .39
_refine_ls_shift/esd_mean .11
_cod_data_source_file ic0111177_2.cif
_cod_data_source_block AG2O350_phase_1
_cod_original_sg_symbol_H-M 'P n 3 m'
_cod_database_code 4318188
_cod_database_fobs_code 4318188

loop_
_symmetry_equiv_pos_as_xyz
+x,+y,+z
+z,+x,+y
+y,+z,+x
+x+1/2,+y+1/2,-z
-z,+x+1/2,+y+1/2
+y+1/2,-z,+x+1/2
-z+1/2,+x,-y+1/2
-y+1/2,-z+1/2,+x
+y,-z+1/2,-x+1/2
-x+1/2,+y,-z+1/2
-z+1/2,-x+1/2,+y
+x,-y+1/2,-z+1/2
+y,+x,+z
+z,+y,+x
+x,+z,+y
+y+1/2,+x+1/2,-z
-z,+y+1/2,+x+1/2
+x+1/2,-z,+y+1/2
-z+1/2,+y,-x+1/2
-x+1/2,-z+1/2,+y
+x,-z+1/2,-y+1/2
-y+1/2,+x,-z+1/2
-z+1/2,-y+1/2,+x
+y,-x+1/2,-z+1/2
-x,-y,-z
-z,-x,-y
-y,-z,-x
-x+1/2,-y+1/2,+z
+z,-x+1/2,-y+1/2
-y+1/2,+z,-x+1/2
+z+1/2,-x,+y+1/2
+y+1/2,+z+1/2,-x
-y,+z+1/2,+x+1/2
+x+1/2,-y,+z+1/2
+z+1/2,+x+1/2,-y
-x,+y+1/2,+z+1/2
-y,-x,-z
-z,-y,-x
-x,-z,-y
-y+1/2,-x+1/2,+z
+z,-y+1/2,-x+1/2
-x+1/2,+z,-y+1/2
+z+1/2,-y,+x+1/2
+x+1/2,+z+1/2,-y
-x,+z+1/2,+y+1/2
+y+1/2,-x,+z+1/2
+z+1/2,+y+1/2,-x
-y,+x+1/2,+z+1/2

loop_
_atom_site_aniso_label
_atom_site_aniso_U_11
_atom_site_aniso_U_12
_atom_site_aniso_U_13
_atom_site_aniso_U_22
_atom_site_aniso_U_23
_atom_site_aniso_U_33
Ag1 0.11412 0.11412 0.11412 0.00629 0.00629 0.00629

loop_
_atom_site_label
_atom_site_fract_x
_atom_site_fract_y
_atom_site_fract_z
_atom_site_occupancy
_atom_site_thermal_displace_type
_atom_site_U_iso_or_equiv
_atom_site_symmetry_multiplicity
Ag1 0.0 0.0 0.0 1.0 Uani 0.11412 4
O2 0.25 0.25 0.25 1.0 Uiso 0.0728 2

loop_
_atom_type_symbol
_atom_type_number_in_cell
AG 4.0
O 2.0

loop_
_cod_related_entry_id
_cod_related_entry_database
_cod_related_entry_code
1 ChemSpider 7970393
